data_4034801
loop_
_publ_author_name
'Xiao, Zhiwei'
'Liu, Yongan'
'Zheng, Liping'
'Liu, Chao'
'Guo, Yong'
'Chen, Qing-Yun'

_publ_section_title
;
 Oxidative Radical Intermolecular Trifluoromethylthioarylation of Styrenes
 by Arenediazonium Salts and Copper(I) Trifluoromethylthiolate.
;
_journal_issue 10
_journal_name_full 'The Journal of organic chemistry'
_journal_page_first 5836
_journal_page_last 5843
_journal_paper_doi 10.1021/acs.joc.8b00650
_journal_volume 83
_journal_year 2018
_chemical_formula_sum 'C2.6 H2.4 Cu F3 N0.8 S'
_chemical_formula_weight 197.45
_space_group_crystal_system monoclinic
_space_group_IT_number 14
_space_group_name_Hall '-P 2yn'
_space_group_name_H-M_alt 'P 1 21/n 1'
_atom_sites_solution_hydrogens geom
_audit_creation_method SHELXL-2014/7
_cell_angle_alpha 90
_cell_angle_beta 101.083(2)
_cell_angle_gamma 90
_cell_formula_units_Z 20
_cell_length_a 12.3929(13)
_cell_length_b 18.2045(19)
_cell_length_c 14.0510(14)
_cell_measurement_reflns_used 6561
_cell_measurement_temperature 173(2)
_cell_measurement_theta_max 27.13
_cell_measurement_theta_min 2.30
_cell_volume 3110.9(6)
_computing_cell_refinement 'Bruker SAINT'
_computing_data_collection 'Bruker APEX2'
_computing_data_reduction 'Bruker SAINT'
_computing_molecular_graphics 'Bruker SHELXTL'
_computing_publication_material 'Bruker SHELXTL'
_computing_structure_refinement 'SHELXL-2014/7 (Sheldrick, 2014)'
_computing_structure_solution 'SHELXS-97 (Sheldrick, 2008)'
_diffrn_ambient_temperature 173(2)
_diffrn_measured_fraction_theta_full 0.996
_diffrn_measured_fraction_theta_max 0.993
_diffrn_measurement_device_type 'Bruker APEX-II CCD'
_diffrn_measurement_method '\f and \w scans'
_diffrn_radiation_type MoK\a
_diffrn_radiation_wavelength 0.71073
_diffrn_reflns_av_R_equivalents 0.0326
_diffrn_reflns_av_unetI/netI 0.0371
_diffrn_reflns_Laue_measured_fraction_full 0.996
_diffrn_reflns_Laue_measured_fraction_max 0.993
_diffrn_reflns_limit_h_max 16
_diffrn_reflns_limit_h_min -16
_diffrn_reflns_limit_k_max 23
_diffrn_reflns_limit_k_min -23
_diffrn_reflns_limit_l_max 18
_diffrn_reflns_limit_l_min -14
_diffrn_reflns_number 22265
_diffrn_reflns_point_group_measured_fraction_full 0.996
_diffrn_reflns_point_group_measured_fraction_max 0.993
_diffrn_reflns_theta_full 25.242
_diffrn_reflns_theta_max 27.444
_diffrn_reflns_theta_min 1.853
_exptl_absorpt_coefficient_mu 3.802
_exptl_absorpt_correction_T_max 0.746
_exptl_absorpt_correction_T_min 0.530
_exptl_absorpt_correction_type multi-scan
_exptl_absorpt_process_details sadabs
_exptl_crystal_colour white
_exptl_crystal_density_diffrn 2.108
_exptl_crystal_description block
_exptl_crystal_F_000 1912
_exptl_crystal_size_max 0.380
_exptl_crystal_size_mid 0.200
_exptl_crystal_size_min 0.100
_refine_diff_density_max 0.575
_refine_diff_density_min -0.382
_refine_diff_density_rms 0.083
_refine_ls_extinction_method none
_refine_ls_goodness_of_fit_ref 1.045
_refine_ls_hydrogen_treatment constr
_refine_ls_matrix_type full
_refine_ls_number_parameters 408
_refine_ls_number_reflns 7064
_refine_ls_number_restraints 54
_refine_ls_restrained_S_all 1.044
_refine_ls_R_factor_all 0.0508
_refine_ls_R_factor_gt 0.0288
_refine_ls_shift/su_max 0.004
_refine_ls_shift/su_mean 0.000
_refine_ls_structure_factor_coef Fsqd
_refine_ls_weighting_details 'w=1/[\s^2^(Fo^2^)+(0.0419P)^2^+1.0663P] where P=(Fo^2^+2Fc^2^)/3'
_refine_ls_weighting_scheme calc
_refine_ls_wR_factor_gt 0.0754
_refine_ls_wR_factor_ref 0.0861
_reflns_Friedel_coverage 0.000
_reflns_number_gt 5280
_reflns_number_total 7064
_reflns_threshold_expression 'I > 2\s(I)'
_cod_data_source_file jo8b00650_si_002.cif
_cod_data_source_block mo_60419b
_cod_original_sg_symbol_H-M 'P 21/n'
_cod_original_formula_sum 'C2.60 H2.40 Cu F3 N0.80 S'
_cod_database_code 4034801
_shelx_shelxl_version_number 2014/7
_shelx_space_group_comment
; 
The symmetry employed for this shelxl refinement is uniquely defined 
by the following loop, which should always be used as a source of 
symmetry information in preference to the above space-group names. 
They are only intended as comments. 
;
_shelx_estimated_absorpt_t_min 0.326
_shelx_estimated_absorpt_t_max 0.702

loop_
_space_group_symop_operation_xyz
'x, y, z'
'-x+1/2, y+1/2, -z+1/2'
'-x, -y, -z'
'x-1/2, -y-1/2, z-1/2'

loop_
_atom_site_label
_atom_site_type_symbol
_atom_site_fract_x
_atom_site_fract_y
_atom_site_fract_z
_atom_site_U_iso_or_equiv
_atom_site_adp_type
_atom_site_occupancy
_atom_site_site_symmetry_order
_atom_site_calc_flag
_atom_site_refinement_flags_posn
_atom_site_refinement_flags_adp
_atom_site_refinement_flags_occupancy
_atom_site_disorder_assembly
_atom_site_disorder_group
Cu1 Cu 0.02082(3) 0.11155(2) 0.68279(3) 0.03394(10) Uani 1 1 d . . . . .
Cu2 Cu -0.21388(3) 0.09677(2) 0.53803(3) 0.03712(11) Uani 1 1 d . . . . .
Cu3 Cu 0.02146(3) 0.08768(2) 0.38884(3) 0.03532(11) Uani 1 1 d . . . . .
Cu4 Cu 0.22573(3) 0.04606(2) 0.65007(3) 0.03386(10) Uani 1 1 d . . . . .
Cu5 Cu 0.22069(4) 0.11031(3) 0.83499(4) 0.04819(13) Uani 1 1 d . . . . .
S1 S 0.08357(7) 0.19016(5) 0.80069(7) 0.0457(2) Uani 1 1 d . . . . .
S2 S -0.10229(6) 0.02147(4) 0.64659(5) 0.02886(16) Uani 1 1 d . . . . .
S3 S -0.16304(6) 0.06646(4) 0.39226(6) 0.02973(17) Uani 1 1 d . . . . .
S4 S 0.10323(6) 0.11900(4) 0.54916(6) 0.02962(16) Uani 1 1 d . . . . .
S5 S 0.35707(7) 0.10473(5) 0.75112(8) 0.0501(2) Uani 1 1 d . . . . .
N1 N 0.2277(3) 0.0343(2) 0.9355(3) 0.0608(9) Uani 1 1 d . . . . .
N2 N -0.3774(2) 0.09087(16) 0.5230(2) 0.0425(7) Uani 1 1 d . . . . .
N3 N 0.0480(3) 0.16773(16) 0.3035(2) 0.0439(7) Uani 1 1 d . . . . .
N4 N -0.1777(2) 0.20388(16) 0.5719(2) 0.0432(7) Uani 1 1 d . . . . .
C1 C 0.0045(4) 0.1799(3) 0.8930(4) 0.0670(13) Uani 1 1 d . . . . .
C2 C -0.1687(3) 0.0031(2) 0.7465(3) 0.0418(8) Uani 1 1 d . . . . .
C3 C -0.2329(3) 0.13266(18) 0.3076(3) 0.0425(8) Uani 1 1 d . . . . .
C4 C 0.1562(3) 0.21048(17) 0.5472(3) 0.0379(8) Uani 1 1 d . . . . .
C6 C 0.2315(3) -0.0238(2) 0.9651(3) 0.0491(9) Uani 1 1 d . . . . .
C7 C 0.2396(4) -0.0981(2) 1.0012(3) 0.0555(10) Uani 1 1 d . . . . .
H7A H 0.3049 -0.1216 0.9851 0.083 Uiso 1 1 calc R U . . .
H7B H 0.1738 -0.1256 0.9713 0.083 Uiso 1 1 calc R U . . .
H7C H 0.2455 -0.0975 1.0718 0.083 Uiso 1 1 calc R U . . .
C8 C -0.4688(3) 0.09591(19) 0.4997(3) 0.0422(8) Uani 1 1 d . . . . .
C9 C -0.5867(3) 0.1041(3) 0.4683(4) 0.0798(17) Uani 1 1 d . . . . .
H9A H -0.6033 0.1540 0.4439 0.120 Uiso 1 1 calc R U . . .
H9B H -0.6232 0.0950 0.5232 0.120 Uiso 1 1 calc R U . . .
H9C H -0.6132 0.0687 0.4165 0.120 Uiso 1 1 calc R U . . .
C10 C 0.0708(3) 0.21623(19) 0.2612(3) 0.0420(8) Uani 1 1 d . . . . .
C11 C 0.0988(4) 0.2790(2) 0.2066(4) 0.0726(14) Uani 1 1 d . . . . .
H11A H 0.1694 0.2994 0.2392 0.109 Uiso 1 1 calc R U . . .
H11B H 0.0415 0.3166 0.2027 0.109 Uiso 1 1 calc R U . . .
H11C H 0.1043 0.2632 0.1410 0.109 Uiso 1 1 calc R U . . .
C12 C -0.1495(3) 0.2620(2) 0.5897(3) 0.0473(9) Uani 1 1 d . . . . .
C13 C -0.1093(4) 0.3365(2) 0.6151(4) 0.0797(15) Uani 1 1 d . . . . .
H13A H -0.1590 0.3613 0.6512 0.120 Uiso 1 1 calc R U . . .
H13B H -0.1065 0.3641 0.5557 0.120 Uiso 1 1 calc R U . . .
H13C H -0.0355 0.3340 0.6554 0.120 Uiso 1 1 calc R U . . .
F1 F -0.0979(3) 0.20631(17) 0.8660(3) 0.0980(10) Uani 1 1 d . . . . .
F2 F -0.0084(2) 0.11117(15) 0.92170(18) 0.0706(7) Uani 1 1 d . . . . .
F3 F 0.0481(3) 0.2175(2) 0.9711(3) 0.1342(16) Uani 1 1 d . U . . .
F4 F -0.24487(19) -0.04959(13) 0.72505(17) 0.0630(7) Uani 1 1 d . . . . .
F5 F -0.0997(2) -0.02036(14) 0.82492(15) 0.0604(6) Uani 1 1 d . . . . .
F6 F -0.22014(19) 0.06190(13) 0.77265(17) 0.0602(6) Uani 1 1 d . . . . .
F7 F -0.19750(18) 0.20043(10) 0.33075(17) 0.0534(6) Uani 1 1 d . . . . .
F8 F -0.2161(2) 0.12010(12) 0.21740(15) 0.0602(6) Uani 1 1 d . . . . .
F9 F -0.34148(17) 0.13256(12) 0.30297(18) 0.0575(6) Uani 1 1 d . . . . .
F10 F 0.22462(17) 0.21763(11) 0.48503(17) 0.0531(6) Uani 1 1 d . . . . .
F11 F 0.07610(18) 0.25936(11) 0.5172(2) 0.0632(7) Uani 1 1 d . . . . .
F12 F 0.2103(2) 0.23364(12) 0.63192(17) 0.0671(7) Uani 1 1 d . . . . .
C5 C 0.4502(18) 0.041(2) 0.8245(18) 0.065(3) Uani 0.44(4) 1 d D U P A 1
F13 F 0.408(6) -0.024(3) 0.840(4) 0.0697(17) Uani 0.44(4) 1 d D U P A 1
F14 F 0.5348(12) 0.0287(10) 0.781(2) 0.091(6) Uani 0.44(4) 1 d D U P A 1
F15 F 0.4925(17) 0.0671(7) 0.9126(13) 0.089(5) Uani 0.44(4) 1 d D U P A 1
C5' C 0.4569(14) 0.0372(17) 0.7973(18) 0.065(3) Uani 0.56(4) 1 d D . P A 2
F13' F 0.419(4) -0.020(3) 0.841(3) 0.0697(17) Uani 0.56(4) 1 d D . P A 2
F14' F 0.5089(11) 0.0072(9) 0.7304(16) 0.098(4) Uani 0.56(4) 1 d D U P A 2
F15' F 0.5365(13) 0.0674(6) 0.863(2) 0.121(8) Uani 0.56(4) 1 d D U P A 2

loop_
_atom_site_aniso_label
_atom_site_aniso_U_11
_atom_site_aniso_U_22
_atom_site_aniso_U_33
_atom_site_aniso_U_23
_atom_site_aniso_U_13
_atom_site_aniso_U_12
Cu1 0.0329(2) 0.02691(19) 0.0445(2) 0.00016(17) 0.01375(17) -0.00148(15)
Cu2 0.0317(2) 0.0383(2) 0.0429(2) -0.00239(18) 0.01119(17) 0.00469(16)
Cu3 0.0425(2) 0.0287(2) 0.0377(2) 0.00738(17) 0.01488(18) 0.00342(16)
Cu4 0.02965(19) 0.0303(2) 0.0431(2) 0.00230(17) 0.01066(17) 0.00066(15)
Cu5 0.0510(3) 0.0422(3) 0.0496(3) -0.0037(2) 0.0054(2) -0.0058(2)
S1 0.0468(5) 0.0335(4) 0.0598(6) -0.0096(4) 0.0173(4) -0.0113(4)
S2 0.0302(4) 0.0278(4) 0.0317(4) -0.0007(3) 0.0137(3) -0.0008(3)
S3 0.0329(4) 0.0243(4) 0.0322(4) 0.0033(3) 0.0068(3) 0.0076(3)
S4 0.0327(4) 0.0219(3) 0.0355(4) 0.0028(3) 0.0096(3) -0.0018(3)
S5 0.0335(4) 0.0481(5) 0.0660(7) 0.0014(5) 0.0026(4) -0.0087(4)
N1 0.072(2) 0.060(2) 0.052(2) 0.0027(18) 0.0164(18) 0.0064(18)
N2 0.0345(15) 0.0457(17) 0.0492(18) -0.0083(14) 0.0125(13) 0.0023(12)
N3 0.0581(18) 0.0365(16) 0.0404(17) 0.0078(14) 0.0174(14) 0.0056(14)
N4 0.0412(15) 0.0341(16) 0.0554(19) -0.0041(14) 0.0121(14) 0.0071(12)
C1 0.070(3) 0.061(3) 0.072(3) -0.029(2) 0.021(2) -0.018(2)
C2 0.0449(18) 0.045(2) 0.041(2) -0.0066(16) 0.0215(16) -0.0088(16)
C3 0.048(2) 0.0309(18) 0.046(2) 0.0025(16) 0.0019(16) 0.0090(15)
C4 0.0426(18) 0.0268(16) 0.048(2) 0.0033(15) 0.0168(16) -0.0006(13)
C6 0.050(2) 0.057(3) 0.044(2) -0.0039(19) 0.0175(17) 0.0001(18)
C7 0.067(3) 0.057(3) 0.047(2) 0.0022(19) 0.023(2) -0.004(2)
C8 0.0364(19) 0.0412(19) 0.051(2) -0.0071(16) 0.0118(16) 0.0035(15)
C9 0.033(2) 0.070(3) 0.130(5) 0.002(3) 0.001(3) 0.004(2)
C10 0.053(2) 0.0380(19) 0.0389(19) 0.0073(16) 0.0201(16) 0.0058(16)
C11 0.099(4) 0.048(2) 0.086(3) 0.025(2) 0.057(3) 0.006(2)
C12 0.0423(19) 0.040(2) 0.060(2) -0.0022(18) 0.0123(17) 0.0110(16)
C13 0.087(3) 0.035(2) 0.122(5) -0.013(2) 0.033(3) -0.004(2)
F1 0.088(2) 0.086(2) 0.138(3) -0.009(2) 0.068(2) 0.0149(17)
F2 0.0817(17) 0.0754(18) 0.0644(16) 0.0023(13) 0.0385(14) -0.0083(14)
F3 0.164(3) 0.158(4) 0.096(2) -0.088(3) 0.063(2) -0.075(3)
F4 0.0611(13) 0.0705(15) 0.0673(15) -0.0147(12) 0.0371(12) -0.0358(12)
F5 0.0779(15) 0.0701(16) 0.0347(11) 0.0078(11) 0.0145(11) -0.0067(13)
F6 0.0656(14) 0.0673(15) 0.0582(14) -0.0114(12) 0.0387(12) 0.0037(12)
F7 0.0641(13) 0.0268(10) 0.0643(14) 0.0067(10) -0.0006(11) 0.0103(9)
F8 0.0877(17) 0.0533(13) 0.0367(12) 0.0118(10) 0.0048(11) 0.0148(12)
F9 0.0432(12) 0.0478(12) 0.0745(16) 0.0073(11) -0.0064(11) 0.0166(9)
F10 0.0544(12) 0.0406(11) 0.0743(15) 0.0045(10) 0.0374(11) -0.0106(10)
F11 0.0533(12) 0.0271(10) 0.114(2) 0.0105(12) 0.0273(13) 0.0074(9)
F12 0.0998(19) 0.0437(13) 0.0560(14) -0.0048(11) 0.0100(13) -0.0368(13)
C5 0.038(3) 0.069(4) 0.078(10) 0.000(7) -0.010(5) -0.004(3)
F13 0.053(8) 0.064(5) 0.086(2) 0.009(2) -0.001(4) 0.012(2)
F14 0.046(6) 0.120(10) 0.115(12) 0.016(9) 0.035(8) 0.030(6)
F15 0.067(8) 0.092(6) 0.087(8) -0.019(5) -0.035(6) 0.007(5)
C5' 0.038(3) 0.069(4) 0.078(10) 0.000(7) -0.010(5) -0.004(3)
F13' 0.053(8) 0.064(5) 0.086(2) 0.009(2) -0.001(4) 0.012(2)
F14' 0.063(5) 0.130(8) 0.108(9) 0.009(7) 0.035(5) 0.033(5)
F15' 0.058(7) 0.113(6) 0.158(16) 0.006(7) -0.062(9) -0.012(5)

loop_
_atom_type_symbol
_atom_type_description
_atom_type_scat_dispersion_real
_atom_type_scat_dispersion_imag
_atom_type_scat_source
C C 0.0033 0.0016 'International Tables Vol C Tables 4.2.6.8 and 6.1.1.4'
H H 0.0000 0.0000 'International Tables Vol C Tables 4.2.6.8 and 6.1.1.4'
N N 0.0061 0.0033 'International Tables Vol C Tables 4.2.6.8 and 6.1.1.4'
F F 0.0171 0.0103 'International Tables Vol C Tables 4.2.6.8 and 6.1.1.4'
S S 0.1246 0.1234 'International Tables Vol C Tables 4.2.6.8 and 6.1.1.4'
Cu Cu 0.3201 1.2651 'International Tables Vol C Tables 4.2.6.8 and 6.1.1.4'

loop_
_geom_angle_atom_site_label_1
_geom_angle_atom_site_label_2
_geom_angle_atom_site_label_3
_geom_angle
_geom_angle_site_symmetry_1
_geom_angle_site_symmetry_3
S1 Cu1 S2 140.55(4) . .
S1 Cu1 S4 115.10(3) . .
S2 Cu1 S4 104.36(3) . .
S1 Cu1 Cu4 100.99(3) . .
S2 Cu1 Cu4 103.96(3) . .
S4 Cu1 Cu4 50.33(2) . .
S1 Cu1 Cu5 48.41(3) . .
S2 Cu1 Cu5 127.07(3) . .
S4 Cu1 Cu5 98.59(3) . .
Cu4 Cu1 Cu5 58.386(16) . .
N2 Cu2 N4 104.45(12) . .
N2 Cu2 S2 120.34(9) . .
N4 Cu2 S2 109.75(9) . .
N2 Cu2 S3 109.60(9) . .
N4 Cu2 S3 110.39(9) . .
S2 Cu2 S3 102.27(3) . .
N3 Cu3 S2 112.07(9) . 3_556
N3 Cu3 S3 114.71(9) . .
S2 Cu3 S3 109.16(3) 3_556 .
N3 Cu3 S4 108.31(9) . .
S2 Cu3 S4 106.75(3) 3_556 .
S3 Cu3 S4 105.31(3) . .
S5 Cu4 S3 142.02(4) . 3_556
S5 Cu4 S4 115.75(4) . .
S3 Cu4 S4 102.23(3) 3_556 .
S5 Cu4 Cu5 50.44(3) . .
S3 Cu4 Cu5 123.39(3) 3_556 .
S4 Cu4 Cu5 101.39(3) . .
S5 Cu4 Cu1 104.83(3) . .
S3 Cu4 Cu1 98.51(2) 3_556 .
S4 Cu4 Cu1 50.81(2) . .
Cu5 Cu4 Cu1 61.231(15) . .
N1 Cu5 S1 122.89(11) . .
N1 Cu5 S5 114.35(11) . .
S1 Cu5 S5 122.63(4) . .
N1 Cu5 Cu4 111.05(11) . .
S1 Cu5 Cu4 102.72(3) . .
S5 Cu5 Cu4 49.72(3) . .
N1 Cu5 Cu1 116.21(11) . .
S1 Cu5 Cu1 48.30(3) . .
S5 Cu5 Cu1 103.45(3) . .
Cu4 Cu5 Cu1 60.383(15) . .
C1 S1 Cu1 108.31(14) . .
C1 S1 Cu5 106.20(18) . .
Cu1 S1 Cu5 83.29(3) . .
C2 S2 Cu1 110.86(12) . .
C2 S2 Cu2 108.79(13) . .
Cu1 S2 Cu2 90.62(3) . .
C2 S2 Cu3 106.90(12) . 3_556
Cu1 S2 Cu3 111.94(3) . 3_556
Cu2 S2 Cu3 126.58(4) . 3_556
C3 S3 Cu4 109.94(12) . 3_556
C3 S3 Cu2 104.31(12) . .
Cu4 S3 Cu2 108.28(3) 3_556 .
C3 S3 Cu3 103.02(13) . .
Cu4 S3 Cu3 116.10(3) 3_556 .
Cu2 S3 Cu3 114.38(4) . .
C4 S4 Cu4 110.28(12) . .
C4 S4 Cu1 106.72(11) . .
Cu4 S4 Cu1 78.85(3) . .
C4 S4 Cu3 107.59(12) . .
Cu4 S4 Cu3 124.30(4) . .
Cu1 S4 Cu3 125.99(4) . .
C5' S5 Cu4 105.9(7) . .
C5 S5 Cu4 111.6(9) . .
C5' S5 Cu5 112.4(8) . .
C5 S5 Cu5 101.1(8) . .
Cu4 S5 Cu5 79.84(3) . .
C6 N1 Cu5 155.7(3) . .
C8 N2 Cu2 166.7(3) . .
C10 N3 Cu3 173.5(3) . .
C12 N4 Cu2 174.6(3) . .
F3 C1 F2 106.8(4) . .
F3 C1 F1 105.2(4) . .
F2 C1 F1 105.0(4) . .
F3 C1 S1 111.0(3) . .
F2 C1 S1 115.7(3) . .
F1 C1 S1 112.4(4) . .
F5 C2 F6 107.1(3) . .
F5 C2 F4 105.6(3) . .
F6 C2 F4 106.5(3) . .
F5 C2 S2 113.0(2) . .
F6 C2 S2 112.5(2) . .
F4 C2 S2 111.6(2) . .
F7 C3 F9 107.2(3) . .
F7 C3 F8 106.6(3) . .
F9 C3 F8 107.0(3) . .
F7 C3 S3 111.5(2) . .
F9 C3 S3 112.6(3) . .
F8 C3 S3 111.6(2) . .
F12 C4 F10 106.5(3) . .
F12 C4 F11 106.8(3) . .
F10 C4 F11 104.7(3) . .
F12 C4 S4 114.1(2) . .
F10 C4 S4 112.4(2) . .
F11 C4 S4 111.7(2) . .
N1 C6 C7 178.1(4) . .
N2 C8 C9 178.6(5) . .
N3 C10 C11 179.3(4) . .
N4 C12 C13 177.9(4) . .
F15 C5 F13 105(2) . .
F15 C5 F14 106.7(15) . .
F13 C5 F14 107(2) . .
F15 C5 S5 114(2) . .
F13 C5 S5 116(4) . .
F14 C5 S5 109(2) . .
F15' C5' F13' 106.1(17) . .
F15' C5' F14' 105.0(12) . .
F13' C5' F14' 105.3(16) . .
F15' C5' S5 109.8(17) . .
F13' C5' S5 115(3) . .
F14' C5' S5 114.6(17) . .

loop_
_geom_bond_atom_site_label_1
_geom_bond_atom_site_label_2
_geom_bond_distance
_geom_bond_site_symmetry_2
Cu1 S1 2.2139(10) .
Cu1 S2 2.2310(8) .
Cu1 S4 2.3074(9) .
Cu1 Cu4 2.9207(6) .
Cu1 Cu5 2.9450(6) .
Cu2 N2 1.999(3) .
Cu2 N4 2.037(3) .
Cu2 S2 2.3038(9) .
Cu2 S3 2.3222(9) .
Cu3 N3 1.955(3) .
Cu3 S2 2.3220(8) 3_556
Cu3 S3 2.3285(9) .
Cu3 S4 2.3555(9) .
Cu4 S5 2.2176(10) .
Cu4 S3 2.2305(9) 3_556
Cu4 S4 2.2916(8) .
Cu4 Cu5 2.8611(7) .
Cu5 N1 1.967(4) .
Cu5 S1 2.2177(11) .
Cu5 S5 2.2409(12) .
S1 C1 1.779(5) .
S2 C2 1.790(3) .
S2 Cu3 2.3220(8) 3_556
S3 C3 1.795(3) .
S3 Cu4 2.2306(9) 3_556
S4 C4 1.792(3) .
S5 C5' 1.78(3) .
S5 C5 1.81(4) .
N1 C6 1.135(5) .
N2 C8 1.121(4) .
N3 C10 1.130(4) .
N4 C12 1.127(5) .
C1 F3 1.318(5) .
C1 F2 1.334(5) .
C1 F1 1.342(6) .
C2 F5 1.329(4) .
C2 F6 1.333(4) .
C2 F4 1.338(4) .
C3 F7 1.329(4) .
C3 F9 1.335(4) .
C3 F8 1.343(4) .
C4 F12 1.317(4) .
C4 F10 1.336(4) .
C4 F11 1.340(4) .
C6 C7 1.440(6) .
C8 C9 1.451(5) .
C10 C11 1.455(5) .
C12 C13 1.466(6) .
C5 F15 1.333(17) .
C5 F13 1.335(17) .
C5 F14 1.335(17) .
C5' F15' 1.333(14) .
C5' F13' 1.333(15) .
C5' F14' 1.355(14) .

loop_
_geom_torsion_atom_site_label_1
_geom_torsion_atom_site_label_2
_geom_torsion_atom_site_label_3
_geom_torsion_atom_site_label_4
_geom_torsion
_geom_torsion_site_symmetry_1
Cu1 S1 C1 F3 170.8(4) .
Cu5 S1 C1 F3 82.6(4) .
Cu1 S1 C1 F2 49.0(4) .
Cu5 S1 C1 F2 -39.2(4) .
Cu1 S1 C1 F1 -71.7(3) .
Cu5 S1 C1 F1 -159.8(3) .
Cu1 S2 C2 F5 -62.7(3) .
Cu2 S2 C2 F5 -160.8(2) .
Cu3 S2 C2 F5 59.6(3) 3_556
Cu1 S2 C2 F6 58.8(3) .
Cu2 S2 C2 F6 -39.4(3) .
Cu3 S2 C2 F6 -179.0(2) 3_556
Cu1 S2 C2 F4 178.4(2) .
Cu2 S2 C2 F4 80.3(3) .
Cu3 S2 C2 F4 -59.3(3) 3_556
Cu4 S3 C3 F7 180.0(2) 3_556
Cu2 S3 C3 F7 64.0(3) .
Cu3 S3 C3 F7 -55.7(3) .
Cu4 S3 C3 F9 59.4(3) 3_556
Cu2 S3 C3 F9 -56.5(3) .
Cu3 S3 C3 F9 -176.2(2) .
Cu4 S3 C3 F8 -60.9(3) 3_556
Cu2 S3 C3 F8 -176.9(2) .
Cu3 S3 C3 F8 63.4(3) .
Cu4 S4 C4 F12 -37.9(3) .
Cu1 S4 C4 F12 46.2(3) .
Cu3 S4 C4 F12 -176.2(2) .
Cu4 S4 C4 F10 83.5(2) .
Cu1 S4 C4 F10 167.5(2) .
Cu3 S4 C4 F10 -54.9(3) .
Cu4 S4 C4 F11 -159.2(2) .
Cu1 S4 C4 F11 -75.2(3) .
Cu3 S4 C4 F11 62.5(3) .
Cu4 S5 C5 F15 -148.4(17) .
Cu5 S5 C5 F15 -65.0(19) .
Cu4 S5 C5 F13 -27(2) .
Cu5 S5 C5 F13 56(2) .
Cu4 S5 C5 F14 93.1(19) .
Cu5 S5 C5 F14 176.5(17) .
Cu4 S5 C5' F15' -176.8(13) .
Cu5 S5 C5' F15' -91.4(15) .
Cu4 S5 C5' F13' -57.1(18) .
Cu5 S5 C5' F13' 28.2(19) .
Cu4 S5 C5' F14' 65.4(17) .
Cu5 S5 C5' F14' 150.7(14) .
